data_4338985
loop_
_publ_author_name
'Thirupathi, Natesan'
'Stricklen, Phillip M.'
'Liu, Xiaodong'
'Oshel, Reed'
'Guzei, Ilia'
'Ellern, Arkady'
'Verkade, John G.'

_publ_section_title
;
 Comparisons of phosphorus ligation properties in P(CH2NR)3P.
;
_journal_issue 22
_journal_name_full 'Inorganic chemistry'
_journal_page_first 9351
_journal_page_last 9363
_journal_paper_doi 10.1021/ic0703070
_journal_volume 46
_journal_year 2007
_chemical_formula_sum 'C66 H63 Mo N9 O3 P6'
_chemical_formula_weight 1312.01
_chemical_name_systematic
; 
 ? 
;
_space_group_IT_number 2
_symmetry_cell_setting triclinic
_symmetry_space_group_name_Hall '-P 1'
_symmetry_space_group_name_H-M 'P -1'
_atom_sites_solution_hydrogens geom
_atom_sites_solution_primary direct
_atom_sites_solution_secondary difmap
_audit_creation_method SHELXL-97
_cell_angle_alpha 78.9063(10)
_cell_angle_beta 89.3240(10)
_cell_angle_gamma 87.4580(10)
_cell_formula_units_Z 2
_cell_length_a 13.7683(7)
_cell_length_b 16.2735(8)
_cell_length_c 16.8700(8)
_cell_measurement_temperature 173(2)
_cell_volume 3705.6(3)
_computing_cell_refinement 'Bruker SMART'
_computing_data_collection 'Bruker SMART'
_computing_data_reduction 'Bruker SHELXTL'
_computing_molecular_graphics 'Bruker SHELXTL'
_computing_publication_material 'Bruker SHELXTL'
_computing_structure_refinement 'SHELXL-97 (Sheldrick, 1997)'
_computing_structure_solution 'SHELXS-97 (Sheldrick, 1990)'
_diffrn_ambient_temperature 173(2)
_diffrn_measured_fraction_theta_full 0.993
_diffrn_measured_fraction_theta_max 0.993
_diffrn_measurement_device_type 'CCD area detector'
_diffrn_measurement_method 'phi and omega scans'
_diffrn_radiation_monochromator graphite
_diffrn_radiation_source 'fine-focus sealed tube'
_diffrn_radiation_type MoK\a
_diffrn_radiation_wavelength 0.71073
_diffrn_reflns_av_R_equivalents 0.0000
_diffrn_reflns_av_sigmaI/netI 0.0519
_diffrn_reflns_limit_h_max 17
_diffrn_reflns_limit_h_min -17
_diffrn_reflns_limit_k_max 20
_diffrn_reflns_limit_k_min -19
_diffrn_reflns_limit_l_max 21
_diffrn_reflns_limit_l_min 0
_diffrn_reflns_number 15032
_diffrn_reflns_theta_full 26.37
_diffrn_reflns_theta_max 26.37
_diffrn_reflns_theta_min 1.23
_exptl_absorpt_coefficient_mu 0.353
_exptl_absorpt_correction_T_max 0.9016
_exptl_absorpt_correction_T_min 0.8718
_exptl_absorpt_correction_type none
_exptl_crystal_density_diffrn 1.176
_exptl_crystal_density_method 'not measured'
_exptl_crystal_F_000 1356
_exptl_crystal_size_max 0.40
_exptl_crystal_size_mid 0.30
_exptl_crystal_size_min 0.30
_refine_diff_density_max 1.132
_refine_diff_density_min -0.371
_refine_diff_density_rms 0.057
_refine_ls_extinction_method none
_refine_ls_goodness_of_fit_ref 1.017
_refine_ls_hydrogen_treatment mixed
_refine_ls_matrix_type full
_refine_ls_number_parameters 766
_refine_ls_number_reflns 15032
_refine_ls_number_restraints 0
_refine_ls_restrained_S_all 1.017
_refine_ls_R_factor_all 0.0538
_refine_ls_R_factor_gt 0.0393
_refine_ls_shift/su_max 0.002
_refine_ls_shift/su_mean 0.000
_refine_ls_structure_factor_coef Fsqd
_refine_ls_weighting_details 'calc w=1/[\s^2^(Fo^2^)+(0.0480P)^2^+0.0000P] where P=(Fo^2^+2Fc^2^)/3'
_refine_ls_weighting_scheme calc
_refine_ls_wR_factor_gt 0.0925
_refine_ls_wR_factor_ref 0.0965
_reflns_number_gt 11348
_reflns_number_total 15032
_reflns_threshold_expression >2sigma(I)
_cod_data_source_file ic0703070-file002.cif
_cod_data_source_block ver43
_cod_depositor_comments
;
The following automatic conversions were performed:

'_symmetry_cell_setting' value 'Triclinic' changed to 'triclinic'
according to
/usr/data/users/saulius/automatic-downloads/retrospective/ACS/lib/dictionaries/cif_core.dic
dictionary named 'cif_core.dic' version 2.4.2 from 2011-04-26.

Automatic conversion script
Id: cif_fix_values 2281 2013-09-26 08:29:07Z andrius 
;
_cod_original_sg_symbol_H-M P-1
_cod_database_code 4338985

loop_
_symmetry_equiv_pos_as_xyz
'x, y, z'
'-x, -y, -z'

loop_
_atom_site_label
_atom_site_type_symbol
_atom_site_fract_x
_atom_site_fract_y
_atom_site_fract_z
_atom_site_U_iso_or_equiv
_atom_site_adp_type
_atom_site_occupancy
_atom_site_symmetry_multiplicity
_atom_site_calc_flag
_atom_site_refinement_flags
Mo Mo 0.837646(14) 0.235176(12) 0.253278(12) 0.02762(6) Uani 1 1 d .
P1 P 0.72170(4) 0.12199(4) 0.25949(4) 0.02891(14) Uani 1 1 d .
P2 P 0.59035(5) -0.03031(4) 0.28281(4) 0.03104(14) Uani 1 1 d .
P3 P 0.72275(4) 0.32285(4) 0.32102(4) 0.02902(14) Uani 1 1 d .
P4 P 0.59398(5) 0.43205(4) 0.41681(4) 0.03078(14) Uani 1 1 d .
P5 P 0.79426(4) 0.30999(4) 0.11441(3) 0.02679(13) Uani 1 1 d .
P6 P 0.76239(4) 0.41047(4) -0.05951(4) 0.03049(14) Uani 1 1 d .
O1 O 0.99243(15) 0.12121(12) 0.18172(14) 0.0669(6) Uani 1 1 d .
O2 O 0.91254(16) 0.14271(14) 0.42329(12) 0.0679(6) Uani 1 1 d .
O3 O 0.99912(15) 0.36302(14) 0.26266(13) 0.0607(6) Uani 1 1 d .
N1 N 0.54195(14) 0.06393(12) 0.23151(11) 0.0325(5) Uani 1 1 d .
N2 N 0.69655(14) -0.03691(11) 0.23075(12) 0.0322(5) Uani 1 1 d .
N3 N 0.63297(15) -0.00092(12) 0.36721(11) 0.0331(5) Uani 1 1 d .
N4 N 0.64533(14) 0.33956(12) 0.46807(11) 0.0344(5) Uani 1 1 d .
N5 N 0.69387(15) 0.47477(12) 0.36696(12) 0.0354(5) Uani 1 1 d .
N6 N 0.54163(14) 0.39647(12) 0.33820(11) 0.0309(4) Uani 1 1 d .
N7 N 0.82971(14) 0.45479(11) 0.00466(11) 0.0304(4) Uani 1 1 d .
N8 N 0.66143(13) 0.38539(12) -0.00160(11) 0.0285(4) Uani 1 1 d .
N9 N 0.81990(14) 0.31399(12) -0.04825(11) 0.0339(5) Uani 1 1 d .
C1 C 0.93582(19) 0.16429(16) 0.20683(16) 0.0405(6) Uani 1 1 d .
C2 C 0.88314(19) 0.17719(17) 0.36106(17) 0.0430(6) Uani 1 1 d .
C3 C 0.93864(19) 0.31814(17) 0.25748(15) 0.0383(6) Uani 1 1 d .
C4 C 0.60393(17) 0.13506(14) 0.20756(14) 0.0328(5) Uani 1 1 d .
H4A H 0.5693 0.1862 0.2189 0.039 Uiso 1 1 calc R
H4B H 0.6155 0.1435 0.1486 0.039 Uiso 1 1 calc R
C5 C 0.44857(18) 0.06924(16) 0.19597(15) 0.0367(6) Uani 1 1 d .
C6 C 0.4164(2) 0.14220(19) 0.14237(17) 0.0497(7) Uani 1 1 d .
H6A H 0.4582 0.1877 0.1286 0.060 Uiso 1 1 calc R
C7 C 0.3240(2) 0.1481(2) 0.1095(2) 0.0676(9) Uani 1 1 d .
H7A H 0.3038 0.1978 0.0730 0.081 Uiso 1 1 calc R
C8 C 0.2611(3) 0.0847(3) 0.1280(2) 0.0740(10) Uani 1 1 d .
H8A H 0.1973 0.0904 0.1061 0.089 Uiso 1 1 calc R
C9 C 0.2928(2) 0.0112(2) 0.1799(2) 0.0671(9) Uani 1 1 d .
H9A H 0.2510 -0.0345 0.1920 0.080 Uiso 1 1 calc R
C10 C 0.38466(19) 0.00423(19) 0.21391(17) 0.0479(7) Uani 1 1 d .
H10A H 0.4043 -0.0458 0.2501 0.058 Uiso 1 1 calc R
C11 C 0.76924(18) 0.02655(15) 0.22681(15) 0.0356(6) Uani 1 1 d .
H11A H 0.7933 0.0416 0.1706 0.043 Uiso 1 1 calc R
H11B H 0.8251 0.0025 0.2614 0.043 Uiso 1 1 calc R
C12 C 0.71629(17) -0.10410(14) 0.18944(14) 0.0311(5) Uani 1 1 d .
C13 C 0.64296(18) -0.15599(15) 0.17682(15) 0.0363(6) Uani 1 1 d .
H13A H 0.5793 -0.1467 0.1965 0.044 Uiso 1 1 calc R
C14 C 0.66137(19) -0.22127(15) 0.13582(16) 0.0408(6) Uani 1 1 d .
H14A H 0.6107 -0.2567 0.1281 0.049 Uiso 1 1 calc R
C15 C 0.7538(2) -0.23465(16) 0.10609(16) 0.0447(7) Uani 1 1 d .
H15A H 0.7670 -0.2793 0.0781 0.054 Uiso 1 1 calc R
C16 C 0.8262(2) -0.18293(17) 0.11743(17) 0.0483(7) Uani 1 1 d .
H16A H 0.8892 -0.1914 0.0960 0.058 Uiso 1 1 calc R
C17 C 0.80904(19) -0.11808(16) 0.15978(16) 0.0416(6) Uani 1 1 d .
H17A H 0.8604 -0.0837 0.1683 0.050 Uiso 1 1 calc R
C18 C 0.68134(19) 0.07753(14) 0.36199(14) 0.0349(6) Uani 1 1 d .
H18A H 0.7384 0.0680 0.3983 0.042 Uiso 1 1 calc R
H18B H 0.6362 0.1186 0.3812 0.042 Uiso 1 1 calc R
C19 C 0.61346(17) -0.04740(14) 0.44528(14) 0.0319(5) Uani 1 1 d .
C20 C 0.5822(2) -0.12908(15) 0.45747(15) 0.0422(6) Uani 1 1 d .
H20A H 0.5736 -0.1553 0.4125 0.051 Uiso 1 1 calc R
C21 C 0.5637(2) -0.17212(16) 0.53437(16) 0.0486(7) Uani 1 1 d .
H21A H 0.5421 -0.2277 0.5417 0.058 Uiso 1 1 calc R
C22 C 0.5761(2) -0.13587(17) 0.60114(16) 0.0495(7) Uani 1 1 d .
H22A H 0.5630 -0.1660 0.6539 0.059 Uiso 1 1 calc R
C23 C 0.6075(2) -0.05559(17) 0.58977(15) 0.0464(7) Uani 1 1 d .
H23A H 0.6169 -0.0302 0.6352 0.056 Uiso 1 1 calc R
C24 C 0.6255(2) -0.01113(16) 0.51268(15) 0.0415(6) Uani 1 1 d .
H24A H 0.6464 0.0447 0.5058 0.050 Uiso 1 1 calc R
C25 C 0.72856(18) 0.29978(16) 0.43270(14) 0.0358(6) Uani 1 1 d .
H25A H 0.7290 0.2384 0.4523 0.043 Uiso 1 1 calc R
H25B H 0.7897 0.3205 0.4504 0.043 Uiso 1 1 calc R
C26 C 0.62472(17) 0.31240(15) 0.55153(13) 0.0321(5) Uani 1 1 d .
C27 C 0.6956(2) 0.27394(18) 0.60500(15) 0.0481(7) Uani 1 1 d .
H27A H 0.7598 0.2649 0.5864 0.058 Uiso 1 1 calc R
C28 C 0.6722(2) 0.2485(2) 0.68635(17) 0.0604(9) Uani 1 1 d .
H28A H 0.7210 0.2218 0.7230 0.072 Uiso 1 1 calc R
C29 C 0.5796(2) 0.26153(19) 0.71452(16) 0.0537(8) Uani 1 1 d .
H29A H 0.5647 0.2446 0.7702 0.064 Uiso 1 1 calc R
C30 C 0.5089(2) 0.29933(17) 0.66112(16) 0.0443(7) Uani 1 1 d .
H30A H 0.4448 0.3087 0.6800 0.053 Uiso 1 1 calc R
C31 C 0.53085(18) 0.32376(15) 0.57973(14) 0.0348(6) Uani 1 1 d .
H31A H 0.4812 0.3485 0.5430 0.042 Uiso 1 1 calc R
C32 C 0.73955(19) 0.43652(14) 0.30245(14) 0.0355(6) Uani 1 1 d .
H32A H 0.8099 0.4470 0.2998 0.043 Uiso 1 1 calc R
H32B H 0.7104 0.4628 0.2498 0.043 Uiso 1 1 calc R
C33 C 0.72278(17) 0.55432(14) 0.37765(15) 0.0322(5) Uani 1 1 d .
C34 C 0.71002(18) 0.57741(16) 0.45206(16) 0.0397(6) Uani 1 1 d .
H34A H 0.6848 0.5390 0.4963 0.048 Uiso 1 1 calc R
C35 C 0.7339(2) 0.65603(19) 0.4617(2) 0.0562(8) Uani 1 1 d .
H35A H 0.7229 0.6722 0.5123 0.067 Uiso 1 1 calc R
C36 C 0.7740(2) 0.71204(19) 0.3987(2) 0.0626(9) Uani 1 1 d .
H36A H 0.7896 0.7664 0.4057 0.075 Uiso 1 1 calc R
C37 C 0.7909(2) 0.68772(17) 0.32540(19) 0.0524(7) Uani 1 1 d .
H37A H 0.8205 0.7249 0.2825 0.063 Uiso 1 1 calc R
C38 C 0.76519(18) 0.61035(15) 0.31432(16) 0.0401(6) Uani 1 1 d .
H38A H 0.7761 0.5945 0.2635 0.048 Uiso 1 1 calc R
C39 C 0.58977(17) 0.32648(14) 0.30883(14) 0.0318(5) Uani 1 1 d .
H39A H 0.5743 0.3311 0.2509 0.038 Uiso 1 1 calc R
H39B H 0.5640 0.2734 0.3386 0.038 Uiso 1 1 calc R
C40 C 0.44049(18) 0.41358(15) 0.32367(14) 0.0329(5) Uani 1 1 d .
C41 C 0.39733(19) 0.48920(16) 0.33551(15) 0.0393(6) Uani 1 1 d .
H41A H 0.4358 0.5297 0.3523 0.047 Uiso 1 1 calc R
C42 C 0.2987(2) 0.50568(19) 0.32290(16) 0.0507(7) Uani 1 1 d .
H42A H 0.2704 0.5577 0.3312 0.061 Uiso 1 1 calc R
C43 C 0.2408(2) 0.4482(2) 0.29857(18) 0.0566(8) Uani 1 1 d .
H43A H 0.1728 0.4592 0.2915 0.068 Uiso 1 1 calc R
C44 C 0.2841(2) 0.37488(19) 0.28483(18) 0.0550(8) Uani 1 1 d .
H44A H 0.2455 0.3353 0.2666 0.066 Uiso 1 1 calc R
C45 C 0.3825(2) 0.35694(16) 0.29675(16) 0.0433(6) Uani 1 1 d .
H45A H 0.4106 0.3056 0.2865 0.052 Uiso 1 1 calc R
C46 C 0.85731(17) 0.40818(14) 0.08477(13) 0.0296(5) Uani 1 1 d .
H46A H 0.8429 0.4440 0.1250 0.035 Uiso 1 1 calc R
H46B H 0.9283 0.3954 0.0855 0.035 Uiso 1 1 calc R
C47 C 0.85924(16) 0.53897(14) -0.01617(14) 0.0300(5) Uani 1 1 d .
C48 C 0.91166(17) 0.57353(15) 0.03808(15) 0.0345(6) Uani 1 1 d .
H48A H 0.9313 0.5400 0.0883 0.041 Uiso 1 1 calc R
C49 C 0.93564(17) 0.65746(15) 0.01903(17) 0.0399(6) Uani 1 1 d .
H49A H 0.9702 0.6808 0.0572 0.048 Uiso 1 1 calc R
C50 C 0.91029(19) 0.70705(16) -0.05369(18) 0.0439(7) Uani 1 1 d .
H50A H 0.9260 0.7644 -0.0657 0.053 Uiso 1 1 calc R
C51 C 0.86183(19) 0.67222(16) -0.10871(16) 0.0424(7) Uani 1 1 d .
H51A H 0.8455 0.7054 -0.1599 0.051 Uiso 1 1 calc R
C52 C 0.83621(19) 0.58924(15) -0.09078(15) 0.0391(6) Uani 1 1 d .
H52A H 0.8026 0.5664 -0.1298 0.047 Uiso 1 1 calc R
C53 C 0.66996(16) 0.34969(14) 0.08487(13) 0.0281(5) Uani 1 1 d .
H53A H 0.6250 0.3032 0.0988 0.034 Uiso 1 1 calc R
H53B H 0.6499 0.3932 0.1162 0.034 Uiso 1 1 calc R
C54 C 0.56642(16) 0.40021(13) -0.03422(13) 0.0274(5) Uani 1 1 d .
C55 C 0.55165(18) 0.42159(15) -0.11758(14) 0.0358(6) Uani 1 1 d .
H55A H 0.6060 0.4270 -0.1532 0.043 Uiso 1 1 calc R
C56 C 0.45843(19) 0.43499(16) -0.14868(16) 0.0411(6) Uani 1 1 d .
H56A H 0.4494 0.4501 -0.2054 0.049 Uiso 1 1 calc R
C57 C 0.37889(19) 0.42660(15) -0.09835(16) 0.0404(6) Uani 1 1 d .
H57A H 0.3151 0.4354 -0.1201 0.048 Uiso 1 1 calc R
C58 C 0.39259(18) 0.40533(15) -0.01610(16) 0.0385(6) Uani 1 1 d .
H58A H 0.3377 0.3991 0.0189 0.046 Uiso 1 1 calc R
C59 C 0.48485(17) 0.39285(14) 0.01627(15) 0.0327(5) Uani 1 1 d .
H59A H 0.4929 0.3792 0.0732 0.039 Uiso 1 1 calc R
C60 C 0.82328(18) 0.25633(14) 0.03027(13) 0.0311(5) Uani 1 1 d .
H60A H 0.8891 0.2291 0.0384 0.037 Uiso 1 1 calc R
H60B H 0.7764 0.2119 0.0302 0.037 Uiso 1 1 calc R
C61 C 0.85942(17) 0.28467(17) -0.11588(14) 0.0380(6) Uani 1 1 d .
C62 C 0.8908(2) 0.3419(2) -0.18379(16) 0.0573(8) Uani 1 1 d .
H62A H 0.8845 0.4005 -0.1845 0.069 Uiso 1 1 calc R
C63 C 0.9310(2) 0.3131(3) -0.24981(19) 0.0750(11) Uani 1 1 d .
H63A H 0.9504 0.3522 -0.2960 0.090 Uiso 1 1 calc R
C64 C 0.9428(2) 0.2289(3) -0.2489(2) 0.0780(12) Uani 1 1 d .
H64A H 0.9712 0.2097 -0.2940 0.094 Uiso 1 1 calc R
C65 C 0.9139(2) 0.1728(2) -0.1834(2) 0.0643(9) Uani 1 1 d .
H65A H 0.9226 0.1145 -0.1831 0.077 Uiso 1 1 calc R
C66 C 0.87170(19) 0.19928(19) -0.11641(18) 0.0494(7) Uani 1 1 d .
H66A H 0.8514 0.1592 -0.0713 0.059 Uiso 1 1 calc R

loop_
_atom_site_aniso_label
_atom_site_aniso_U_11
_atom_site_aniso_U_22
_atom_site_aniso_U_33
_atom_site_aniso_U_23
_atom_site_aniso_U_13
_atom_site_aniso_U_12
Mo 0.02972(12) 0.02651(11) 0.02521(11) -0.00214(8) 0.00431(8) 0.00066(8)
P1 0.0351(3) 0.0247(3) 0.0260(3) -0.0032(2) 0.0046(3) -0.0005(3)
P2 0.0360(4) 0.0277(3) 0.0297(3) -0.0062(3) 0.0062(3) -0.0028(3)
P3 0.0343(3) 0.0273(3) 0.0247(3) -0.0036(2) 0.0052(3) -0.0014(3)
P4 0.0349(3) 0.0312(3) 0.0265(3) -0.0066(3) 0.0050(3) -0.0006(3)
P5 0.0292(3) 0.0247(3) 0.0255(3) -0.0029(2) 0.0057(2) -0.0007(2)
P6 0.0307(3) 0.0344(3) 0.0247(3) -0.0015(3) 0.0052(3) -0.0026(3)
O1 0.0583(13) 0.0482(12) 0.0879(17) -0.0032(11) 0.0345(12) 0.0147(11)
O2 0.0726(15) 0.0820(16) 0.0404(12) 0.0082(11) -0.0107(11) 0.0085(12)
O3 0.0493(12) 0.0720(14) 0.0664(14) -0.0231(11) 0.0073(10) -0.0239(11)
N1 0.0353(11) 0.0298(11) 0.0320(11) -0.0051(9) 0.0040(9) -0.0022(9)
N2 0.0371(11) 0.0247(10) 0.0367(11) -0.0111(9) 0.0073(9) -0.0027(9)
N3 0.0459(12) 0.0265(10) 0.0254(10) -0.0004(8) 0.0053(9) -0.0055(9)
N4 0.0390(12) 0.0364(11) 0.0250(10) -0.0013(9) 0.0069(9) 0.0065(9)
N5 0.0427(12) 0.0312(11) 0.0335(11) -0.0090(9) 0.0113(9) -0.0053(9)
N6 0.0323(11) 0.0293(10) 0.0319(11) -0.0086(9) 0.0009(9) 0.0016(8)
N7 0.0348(11) 0.0271(10) 0.0267(10) 0.0019(8) 0.0019(8) -0.0052(9)
N8 0.0278(10) 0.0321(10) 0.0235(10) -0.0003(8) 0.0035(8) 0.0001(8)
N9 0.0390(12) 0.0376(12) 0.0244(10) -0.0054(9) 0.0085(9) 0.0030(9)
C1 0.0375(15) 0.0367(14) 0.0430(15) 0.0021(12) 0.0094(12) 0.0009(12)
C2 0.0427(16) 0.0420(15) 0.0412(16) -0.0016(13) 0.0035(13) 0.0035(12)
C3 0.0360(15) 0.0434(15) 0.0359(14) -0.0093(12) 0.0061(11) -0.0012(12)
C4 0.0353(13) 0.0292(13) 0.0323(13) -0.0025(10) 0.0064(10) -0.0003(10)
C5 0.0349(14) 0.0446(15) 0.0321(13) -0.0125(11) 0.0027(11) 0.0048(12)
C6 0.0440(17) 0.0577(18) 0.0450(16) -0.0059(14) -0.0017(13) 0.0060(14)
C7 0.054(2) 0.079(2) 0.065(2) -0.0037(18) -0.0137(17) 0.0137(19)
C8 0.051(2) 0.096(3) 0.076(2) -0.021(2) -0.0176(18) 0.005(2)
C9 0.050(2) 0.087(3) 0.068(2) -0.023(2) -0.0074(17) -0.0140(18)
C10 0.0396(16) 0.0606(19) 0.0459(17) -0.0155(14) -0.0029(13) -0.0046(14)
C11 0.0352(14) 0.0319(13) 0.0400(14) -0.0086(11) 0.0067(11) -0.0004(11)
C12 0.0383(14) 0.0266(12) 0.0289(12) -0.0073(10) 0.0013(10) 0.0016(10)
C13 0.0342(14) 0.0330(13) 0.0432(15) -0.0118(11) 0.0049(11) 0.0012(11)
C14 0.0447(16) 0.0318(14) 0.0497(16) -0.0165(12) -0.0003(13) -0.0038(12)
C15 0.0509(17) 0.0371(15) 0.0516(17) -0.0240(13) 0.0064(13) 0.0039(13)
C16 0.0415(16) 0.0469(16) 0.0618(19) -0.0251(14) 0.0160(14) 0.0010(13)
C17 0.0378(15) 0.0379(15) 0.0525(17) -0.0179(13) 0.0085(12) -0.0012(12)
C18 0.0452(15) 0.0312(13) 0.0276(13) -0.0028(10) 0.0054(11) -0.0073(11)
C19 0.0356(13) 0.0304(13) 0.0272(12) -0.0004(10) 0.0050(10) 0.0005(10)
C20 0.0632(18) 0.0289(13) 0.0349(14) -0.0065(11) 0.0083(13) -0.0065(12)
C21 0.075(2) 0.0291(14) 0.0390(15) 0.0017(12) 0.0098(14) -0.0073(13)
C22 0.072(2) 0.0429(16) 0.0292(14) 0.0032(12) 0.0116(13) -0.0060(14)
C23 0.0660(19) 0.0436(16) 0.0295(14) -0.0067(12) 0.0074(13) -0.0051(14)
C24 0.0574(17) 0.0335(14) 0.0336(14) -0.0051(11) 0.0081(12) -0.0081(12)
C25 0.0381(14) 0.0400(14) 0.0276(13) -0.0038(11) 0.0039(11) 0.0047(11)
C26 0.0374(14) 0.0358(13) 0.0235(12) -0.0055(10) 0.0042(10) -0.0061(11)
C27 0.0406(16) 0.0676(19) 0.0325(14) -0.0003(13) 0.0020(12) -0.0023(14)
C28 0.058(2) 0.083(2) 0.0325(15) 0.0085(15) -0.0071(14) -0.0004(17)
C29 0.064(2) 0.067(2) 0.0255(14) 0.0031(13) 0.0098(14) -0.0089(16)
C30 0.0474(16) 0.0482(16) 0.0389(15) -0.0116(13) 0.0193(13) -0.0098(13)
C31 0.0393(14) 0.0362(14) 0.0292(13) -0.0063(11) 0.0044(11) -0.0048(11)
C32 0.0424(15) 0.0311(13) 0.0330(13) -0.0065(11) 0.0130(11) -0.0050(11)
C33 0.0281(13) 0.0292(13) 0.0392(14) -0.0070(11) -0.0018(10) 0.0019(10)
C34 0.0361(14) 0.0432(15) 0.0420(15) -0.0141(12) 0.0014(12) 0.0009(12)
C35 0.0552(19) 0.0556(19) 0.067(2) -0.0332(16) 0.0008(16) -0.0064(15)
C36 0.064(2) 0.0403(17) 0.087(3) -0.0210(17) -0.0009(18) -0.0074(15)
C37 0.0507(18) 0.0387(16) 0.066(2) -0.0050(14) 0.0025(15) -0.0054(13)
C38 0.0425(15) 0.0303(14) 0.0454(16) -0.0024(11) 0.0015(12) 0.0005(11)
C39 0.0378(14) 0.0284(12) 0.0293(13) -0.0065(10) 0.0035(10) -0.0014(10)
C40 0.0374(14) 0.0314(13) 0.0260(12) 0.0041(10) 0.0035(10) -0.0016(11)
C41 0.0417(15) 0.0414(15) 0.0342(14) -0.0079(12) 0.0024(11) 0.0051(12)
C42 0.0475(17) 0.0604(19) 0.0413(16) -0.0071(14) 0.0034(13) 0.0180(15)
C43 0.0363(16) 0.076(2) 0.0523(18) -0.0003(16) -0.0037(14) 0.0026(16)
C44 0.0495(18) 0.0527(19) 0.0589(19) 0.0026(15) -0.0169(15) -0.0122(15)
C45 0.0517(17) 0.0306(14) 0.0457(16) -0.0022(12) -0.0091(13) -0.0032(12)
C46 0.0326(13) 0.0267(12) 0.0286(12) -0.0032(10) 0.0046(10) -0.0028(10)
C47 0.0255(12) 0.0254(12) 0.0368(13) -0.0012(10) 0.0120(10) -0.0001(10)
C48 0.0280(13) 0.0318(13) 0.0420(14) -0.0040(11) 0.0062(11) 0.0003(10)
C49 0.0277(13) 0.0338(14) 0.0580(18) -0.0095(13) 0.0094(12) -0.0007(11)
C50 0.0388(15) 0.0280(13) 0.0621(19) -0.0024(13) 0.0190(13) -0.0021(11)
C51 0.0458(16) 0.0337(14) 0.0417(15) 0.0062(12) 0.0136(13) 0.0022(12)
C52 0.0429(15) 0.0349(14) 0.0366(14) 0.0005(11) 0.0089(11) -0.0039(12)
C53 0.0297(12) 0.0286(12) 0.0242(12) -0.0010(9) 0.0046(9) 0.0008(10)
C54 0.0282(12) 0.0212(11) 0.0316(13) -0.0026(9) 0.0014(10) 0.0007(9)
C55 0.0341(14) 0.0398(14) 0.0322(13) -0.0044(11) 0.0022(11) 0.0008(11)
C56 0.0432(16) 0.0425(15) 0.0356(14) -0.0027(12) -0.0053(12) 0.0010(12)
C57 0.0342(14) 0.0339(14) 0.0522(17) -0.0068(12) -0.0069(12) 0.0015(11)
C58 0.0336(14) 0.0335(14) 0.0478(16) -0.0069(12) 0.0077(12) -0.0001(11)
C59 0.0331(13) 0.0275(12) 0.0355(13) -0.0019(10) 0.0046(11) 0.0020(10)
C60 0.0338(13) 0.0300(13) 0.0296(12) -0.0072(10) 0.0024(10) 0.0020(10)
C61 0.0272(13) 0.0586(17) 0.0305(13) -0.0156(12) 0.0000(10) 0.0047(12)
C62 0.0510(18) 0.080(2) 0.0369(16) -0.0046(15) 0.0097(13) 0.0123(16)
C63 0.064(2) 0.115(3) 0.0405(18) -0.009(2) 0.0185(16) 0.017(2)
C64 0.057(2) 0.137(4) 0.047(2) -0.041(2) 0.0067(17) 0.020(2)
C65 0.0464(18) 0.090(3) 0.069(2) -0.049(2) -0.0007(16) 0.0120(17)
C66 0.0385(15) 0.0649(19) 0.0531(18) -0.0331(15) 0.0022(13) 0.0018(14)

loop_
_atom_type_symbol
_atom_type_description
_atom_type_scat_dispersion_real
_atom_type_scat_dispersion_imag
_atom_type_scat_source
C C 0.0033 0.0016 'International Tables Vol C Tables 4.2.6.8 and 6.1.1.4'
H H 0.0000 0.0000 'International Tables Vol C Tables 4.2.6.8 and 6.1.1.4'
N N 0.0061 0.0033 'International Tables Vol C Tables 4.2.6.8 and 6.1.1.4'
O O 0.0106 0.0060 'International Tables Vol C Tables 4.2.6.8 and 6.1.1.4'
P P 0.1023 0.0942 'International Tables Vol C Tables 4.2.6.8 and 6.1.1.4'
Mo Mo -1.6832 0.6857 'International Tables Vol C Tables 4.2.6.8 and 6.1.1.4'

loop_
_geom_angle_atom_site_label_1
_geom_angle_atom_site_label_2
_geom_angle_atom_site_label_3
_geom_angle
C2 Mo C1 87.32(11)
C2 Mo C3 87.16(11)
C1 Mo C3 89.35(10)
C2 Mo P1 87.10(8)
C1 Mo P1 88.52(8)
C3 Mo P1 173.97(8)
C2 Mo P5 175.40(8)
C1 Mo P5 89.63(8)
C3 Mo P5 89.36(7)
P1 Mo P5 96.27(2)
C2 Mo P3 88.69(8)
C1 Mo P3 175.53(8)
C3 Mo P3 88.45(7)
P1 Mo P3 93.29(2)
P5 Mo P3 94.23(2)
C18 P1 C4 99.51(11)
C18 P1 C11 100.26(11)
C4 P1 C11 99.34(11)
C18 P1 Mo 113.89(8)
C4 P1 Mo 124.12(8)
C11 P1 Mo 115.93(8)
N3 P2 N2 100.04(10)
N3 P2 N1 100.63(10)
N2 P2 N1 100.32(9)
C32 P3 C39 97.97(11)
C32 P3 C25 99.55(11)
C39 P3 C25 98.95(11)
C32 P3 Mo 117.63(8)
C39 P3 Mo 123.86(8)
C25 P3 Mo 114.60(8)
N5 P4 N4 99.95(10)
N5 P4 N6 98.49(10)
N4 P4 N6 99.48(10)
C46 P5 C60 102.23(10)
C46 P5 C53 98.70(10)
C60 P5 C53 99.00(11)
C46 P5 Mo 112.47(8)
C60 P5 Mo 117.76(8)
C53 P5 Mo 123.18(7)
N9 P6 N8 99.80(9)
N9 P6 N7 100.27(10)
N8 P6 N7 100.70(9)
C5 N1 C4 117.58(19)
C5 N1 P2 120.72(16)
C4 N1 P2 120.19(15)
C12 N2 C11 118.16(18)
C12 N2 P2 120.74(16)
C11 N2 P2 121.10(15)
C19 N3 C18 117.54(19)
C19 N3 P2 121.15(16)
C18 N3 P2 120.98(15)
C26 N4 C25 118.54(19)
C26 N4 P4 119.94(16)
C25 N4 P4 119.65(15)
C33 N5 C32 119.32(19)
C33 N5 P4 119.79(16)
C32 N5 P4 120.01(16)
C40 N6 C39 119.05(19)
C40 N6 P4 118.62(15)
C39 N6 P4 118.49(15)
C47 N7 C46 116.77(18)
C47 N7 P6 121.99(15)
C46 N7 P6 121.22(14)
C54 N8 C53 117.37(17)
C54 N8 P6 121.72(15)
C53 N8 P6 120.89(15)
C61 N9 C60 117.86(19)
C61 N9 P6 120.60(16)
C60 N9 P6 121.37(15)
O1 C1 Mo 178.0(2)
O2 C2 Mo 177.9(2)
O3 C3 Mo 176.7(2)
N1 C4 P1 113.56(15)
C10 C5 C6 117.6(2)
C10 C5 N1 121.9(2)
C6 C5 N1 120.5(2)
C7 C6 C5 120.4(3)
C8 C7 C6 121.9(3)
C7 C8 C9 118.3(3)
C10 C9 C8 120.7(3)
C9 C10 C5 121.1(3)
N2 C11 P1 112.97(16)
C13 C12 C17 119.0(2)
C13 C12 N2 120.5(2)
C17 C12 N2 120.5(2)
C14 C13 C12 120.9(2)
C15 C14 C13 119.9(2)
C16 C15 C14 119.5(2)
C15 C16 C17 121.2(2)
C12 C17 C16 119.6(2)
N3 C18 P1 113.18(16)
C20 C19 C24 118.2(2)
C20 C19 N3 122.1(2)
C24 C19 N3 119.7(2)
C21 C20 C19 120.4(2)
C20 C21 C22 121.2(2)
C23 C22 C21 118.8(2)
C22 C23 C24 120.6(3)
C23 C24 C19 120.7(2)
N4 C25 P3 111.08(16)
C27 C26 C31 119.2(2)
C27 C26 N4 121.5(2)
C31 C26 N4 119.2(2)
C26 C27 C28 119.6(3)
C29 C28 C27 121.1(3)
C30 C29 C28 119.3(2)
C29 C30 C31 120.2(2)
C30 C31 C26 120.6(2)
N5 C32 P3 111.04(15)
C34 C33 C38 119.1(2)
C34 C33 N5 119.7(2)
C38 C33 N5 121.3(2)
C35 C34 C33 119.8(3)
C34 C35 C36 121.0(3)
C37 C36 C35 119.2(3)
C38 C37 C36 120.4(3)
C37 C38 C33 120.4(3)
N6 C39 P3 112.71(16)
C45 C40 C41 118.2(2)
C45 C40 N6 121.8(2)
C41 C40 N6 120.0(2)
C42 C41 C40 120.3(3)
C43 C42 C41 121.4(3)
C44 C43 C42 118.1(3)
C43 C44 C45 121.7(3)
C44 C45 C40 120.3(3)
N7 C46 P5 113.28(15)
C48 C47 C52 118.0(2)
C48 C47 N7 120.5(2)
C52 C47 N7 121.5(2)
C47 C48 C49 120.1(2)
C50 C49 C48 121.4(3)
C51 C50 C49 118.7(2)
C50 C51 C52 121.0(2)
C51 C52 C47 120.8(3)
N8 C53 P5 112.85(15)
C59 C54 C55 118.2(2)
C59 C54 N8 120.8(2)
C55 C54 N8 121.1(2)
C56 C55 C54 120.5(2)
C57 C56 C55 120.7(2)
C56 C57 C58 119.3(2)
C57 C58 C59 121.0(2)
C58 C59 C54 120.4(2)
N9 C60 P5 112.27(15)
C66 C61 C62 118.3(2)
C66 C61 N9 121.6(2)
C62 C61 N9 120.1(2)
C63 C62 C61 120.2(3)
C64 C63 C62 120.6(3)
C65 C64 C63 119.9(3)
C64 C65 C66 121.2(3)
C61 C66 C65 119.8(3)

loop_
_geom_bond_atom_site_label_1
_geom_bond_atom_site_label_2
_geom_bond_distance
Mo C2 1.976(3)
Mo C1 1.989(3)
Mo C3 1.992(3)
Mo P1 2.4768(6)
Mo P5 2.4896(6)
Mo P3 2.4958(6)
P1 C18 1.831(2)
P1 C4 1.837(2)
P1 C11 1.837(2)
P2 N3 1.705(2)
P2 N2 1.707(2)
P2 N1 1.720(2)
P3 C32 1.840(2)
P3 C39 1.842(2)
P3 C25 1.851(2)
P4 N5 1.707(2)
P4 N4 1.712(2)
P4 N6 1.723(2)
P5 C46 1.834(2)
P5 C60 1.836(2)
P5 C53 1.842(2)
P6 N9 1.705(2)
P6 N8 1.7083(19)
P6 N7 1.713(2)
O1 C1 1.156(3)
O2 C2 1.159(3)
O3 C3 1.147(3)
N1 C5 1.417(3)
N1 C4 1.460(3)
N2 C12 1.420(3)
N2 C11 1.462(3)
N3 C19 1.416(3)
N3 C18 1.453(3)
N4 C26 1.421(3)
N4 C25 1.468(3)
N5 C33 1.416(3)
N5 C32 1.476(3)
N6 C40 1.423(3)
N6 C39 1.457(3)
N7 C47 1.424(3)
N7 C46 1.462(3)
N8 C54 1.418(3)
N8 C53 1.467(3)
N9 C61 1.413(3)
N9 C60 1.469(3)
C5 C10 1.392(4)
C5 C6 1.405(4)
C6 C7 1.386(4)
C7 C8 1.365(5)
C8 C9 1.395(5)
C9 C10 1.386(4)
C12 C13 1.388(3)
C12 C17 1.391(3)
C13 C14 1.388(3)
C14 C15 1.386(4)
C15 C16 1.370(4)
C16 C17 1.394(3)
C19 C20 1.392(3)
C19 C24 1.393(3)
C20 C21 1.377(3)
C21 C22 1.384(4)
C22 C23 1.372(4)
C23 C24 1.387(3)
C26 C27 1.381(3)
C26 C31 1.389(3)
C27 C28 1.393(4)
C28 C29 1.378(4)
C29 C30 1.376(4)
C30 C31 1.388(3)
C33 C34 1.385(3)
C33 C38 1.404(3)
C34 C35 1.375(4)
C35 C36 1.387(4)
C36 C37 1.383(4)
C37 C38 1.370(4)
C40 C45 1.388(3)
C40 C41 1.391(3)
C41 C42 1.383(4)
C42 C43 1.379(4)
C43 C44 1.369(4)
C44 C45 1.383(4)
C47 C48 1.387(3)
C47 C52 1.394(3)
C48 C49 1.395(3)
C49 C50 1.372(4)
C50 C51 1.371(4)
C51 C52 1.386(3)
C54 C59 1.397(3)
C54 C55 1.397(3)
C55 C56 1.385(3)
C56 C57 1.373(4)
C57 C58 1.377(4)
C58 C59 1.380(3)
C61 C66 1.394(4)
C61 C62 1.408(4)
C62 C63 1.389(4)
C63 C64 1.370(5)
C64 C65 1.359(5)
C65 C66 1.396(4)
